data_4118984
loop_
_publ_author_name
'Yi Luan'
'Scott E. Schaus'

_publ_section_title
;
 Enantioselective Addition of Boronates too-Quinone Methides Catalyzed by
 Chiral Biphenols
;
_journal_name_full 'Journal of the American Chemical Society'
_journal_page_first 19965
_journal_page_last 19968
_journal_paper_doi 10.1021/ja309076g
_journal_volume 134
_journal_year 2012
_chemical_absolute_configuration ad
_chemical_formula_moiety 'C28 H22 Br Cl O4 S'
_chemical_formula_sum 'C28 H22 Br Cl O4 S'
_chemical_formula_weight 569.88
_chemical_name_systematic
; 
 ? 
;
_space_group_IT_number 4
_symmetry_cell_setting monoclinic
_symmetry_space_group_name_Hall 'P 2yb'
_symmetry_space_group_name_H-M 'P 1 21 1'
_atom_sites_solution_hydrogens mixed
_atom_sites_solution_primary direct
_atom_sites_solution_secondary difmap
_audit_creation_method SHELXL-97
_cell_angle_alpha 90.00
_cell_angle_beta 116.237(2)
_cell_angle_gamma 90.00
_cell_formula_units_Z 4
_cell_length_a 9.6294(5)
_cell_length_b 29.9291(15)
_cell_length_c 9.7605(5)
_cell_measurement_reflns_used 9966
_cell_measurement_temperature 173(2)
_cell_measurement_theta_max 27.95
_cell_measurement_theta_min 2.33
_cell_volume 2523.2(2)
_computing_cell_refinement 'Bruker SAINT+'
_computing_data_collection 'Bruker APEX2'
_computing_data_reduction 'Bruker SAINT+'
_computing_molecular_graphics 'Bruker SHELXTL'
_computing_publication_material 'Bruker SHELXTL'
_computing_structure_refinement 'SHELXL-97 (Sheldrick, 1997)'
_computing_structure_solution 'SHELXS-97 (Sheldrick, 1990)'
_diffrn_ambient_temperature 173(2)
_diffrn_measured_fraction_theta_full 0.998
_diffrn_measured_fraction_theta_max 0.998
_diffrn_measurement_device_type 'Bruker X8 APEX II diffractometer'
_diffrn_measurement_method 'phi and omega scans'
_diffrn_radiation_monochromator graphite
_diffrn_radiation_source 'fine-focus sealed tube'
_diffrn_radiation_type MoK\a
_diffrn_radiation_wavelength 0.71073
_diffrn_reflns_av_R_equivalents 0.0212
_diffrn_reflns_av_sigmaI/netI 0.0508
_diffrn_reflns_limit_h_max 12
_diffrn_reflns_limit_h_min -11
_diffrn_reflns_limit_k_max 39
_diffrn_reflns_limit_k_min -24
_diffrn_reflns_limit_l_max 11
_diffrn_reflns_limit_l_min -13
_diffrn_reflns_number 25779
_diffrn_reflns_theta_full 28.28
_diffrn_reflns_theta_max 28.28
_diffrn_reflns_theta_min 1.36
_diffrn_standards_number 0
_exptl_absorpt_coefficient_mu 1.851
_exptl_absorpt_correction_T_max 0.6067
_exptl_absorpt_correction_T_min 0.5247
_exptl_absorpt_correction_type multi-scan
_exptl_absorpt_process_details SADABS
_exptl_crystal_colour colourless
_exptl_crystal_density_diffrn 1.500
_exptl_crystal_description block
_exptl_crystal_F_000 1160
_exptl_crystal_size_max 0.40
_exptl_crystal_size_mid 0.35
_exptl_crystal_size_min 0.30
_refine_diff_density_max 0.486
_refine_diff_density_min -0.393
_refine_diff_density_rms 0.043
_refine_ls_abs_structure_details 'Flack H D (1983), Acta Cryst. A39, 876-881'
_refine_ls_abs_structure_Flack 0.022(4)
_refine_ls_extinction_method none
_refine_ls_goodness_of_fit_ref 1.016
_refine_ls_hydrogen_treatment mixed
_refine_ls_matrix_type full
_refine_ls_number_parameters 770
_refine_ls_number_reflns 10270
_refine_ls_number_restraints 1
_refine_ls_restrained_S_all 1.015
_refine_ls_R_factor_all 0.0391
_refine_ls_R_factor_gt 0.0287
_refine_ls_shift/su_max 0.003
_refine_ls_shift/su_mean 0.000
_refine_ls_structure_factor_coef Fsqd
_refine_ls_weighting_details 'calc w=1/[\s^2^(Fo^2^)+(0.0247P)^2^+0.0000P] where P=(Fo^2^+2Fc^2^)/3'
_refine_ls_weighting_scheme calc
_refine_ls_wR_factor_gt 0.0640
_refine_ls_wR_factor_ref 0.0670
_reflns_number_gt 8706
_reflns_number_total 10270
_reflns_threshold_expression >2sigma(I)
_cod_data_source_file ja309076g_si_002.cif
_cod_data_source_block yi1
_cod_database_code 4118984

loop_
_symmetry_equiv_pos_as_xyz
'x, y, z'
'-x, y+1/2, -z'

loop_
_atom_site_label
_atom_site_type_symbol
_atom_site_fract_x
_atom_site_fract_y
_atom_site_fract_z
_atom_site_U_iso_or_equiv
_atom_site_adp_type
_atom_site_occupancy
_atom_site_symmetry_multiplicity
_atom_site_calc_flag
_atom_site_refinement_flags
Br1 Br 0.54650(3) 0.752613(9) 0.48589(3) 0.05193(8) Uani 1 1 d .
Br2 Br -0.25708(4) 1.112221(10) 1.31689(4) 0.06273(10) Uani 1 1 d .
Cl1 Cl 0.58128(8) 0.69352(3) 0.83980(9) 0.05507(19) Uani 1 1 d .
Cl2 Cl 0.07535(12) 1.17967(4) 1.30118(11) 0.0847(3) Uani 1 1 d .
S1 S 0.35131(6) 0.927744(19) 0.72752(6) 0.02724(12) Uani 1 1 d .
S2 S -0.03424(6) 0.935511(19) 1.10917(6) 0.02785(12) Uani 1 1 d .
O1 O 0.22853(17) 0.91300(5) 0.78766(16) 0.0282(3) Uani 1 1 d .
O2 O 0.47707(18) 0.94284(6) 0.86363(18) 0.0384(4) Uani 1 1 d .
O3 O 0.28004(17) 0.95766(5) 0.60244(17) 0.0330(4) Uani 1 1 d .
O4 O -0.24239(17) 0.91345(6) 0.33097(16) 0.0339(4) Uani 1 1 d .
O5 O 0.02834(16) 0.94975(6) 0.98925(17) 0.0289(4) Uani 1 1 d .
O6 O -0.16454(18) 0.90681(6) 1.03726(17) 0.0335(4) Uani 1 1 d .
O7 O 0.10258(19) 0.91908(6) 1.23285(18) 0.0397(4) Uani 1 1 d .
O8 O -0.42724(16) 0.94977(6) 0.51757(17) 0.0342(4) Uani 1 1 d .
C1 C 0.4011(2) 0.87833(7) 0.6651(2) 0.0252(5) Uani 1 1 d .
C2 C 0.3159(3) 0.86528(8) 0.5149(3) 0.0312(5) Uani 1 1 d .
H2 H 0.233(3) 0.8813(8) 0.450(3) 0.024(6) Uiso 1 1 d .
C3 C 0.3592(3) 0.82759(9) 0.4627(3) 0.0364(6) Uani 1 1 d .
H3 H 0.300(3) 0.8207(9) 0.370(3) 0.031(7) Uiso 1 1 d .
C4 C 0.4856(3) 0.80377(8) 0.5604(3) 0.0337(5) Uani 1 1 d .
C5 C 0.5712(3) 0.81599(8) 0.7114(3) 0.0313(5) Uani 1 1 d .
H5 H 0.653(3) 0.8016(10) 0.775(3) 0.034(7) Uiso 1 1 d .
C6 C 0.5285(3) 0.85402(8) 0.7646(3) 0.0277(5) Uani 1 1 d .
H6 H 0.584(3) 0.8632(8) 0.865(3) 0.023(6) Uiso 1 1 d .
C7 C 0.0854(2) 0.89300(8) 0.6907(2) 0.0248(4) Uani 1 1 d .
C8 C -0.0117(2) 0.91236(8) 0.5536(2) 0.0266(5) Uani 1 1 d .
H8 H 0.021(3) 0.9377(9) 0.524(3) 0.031(6) Uiso 1 1 d .
C9 C -0.1544(2) 0.89236(8) 0.4656(2) 0.0289(5) Uani 1 1 d .
C10 C -0.1977(3) 0.85462(9) 0.5186(3) 0.0306(5) Uani 1 1 d .
H10 H -0.292(3) 0.8411(9) 0.459(3) 0.039(7) Uiso 1 1 d .
C11 C -0.0977(3) 0.83661(9) 0.6586(3) 0.0343(5) Uani 1 1 d .
H11 H -0.128(3) 0.8084(10) 0.695(3) 0.044(7) Uiso 1 1 d .
C12 C 0.0474(2) 0.85463(8) 0.7481(2) 0.0270(5) Uani 1 1 d .
C13 C 0.1579(3) 0.83337(8) 0.8981(3) 0.0301(5) Uani 1 1 d .
H13 H 0.216(3) 0.8559(8) 0.950(3) 0.021(6) Uiso 1 1 d .
C14 C 0.2628(3) 0.79819(8) 0.8777(3) 0.0282(5) Uani 1 1 d .
C15 C 0.2208(3) 0.77417(8) 0.7451(3) 0.0330(5) Uani 1 1 d .
H15 H 0.123(3) 0.7776(9) 0.662(3) 0.038(7) Uiso 1 1 d .
C16 C 0.3158(3) 0.74096(9) 0.7327(3) 0.0354(6) Uani 1 1 d .
H16 H 0.286(3) 0.7247(10) 0.639(3) 0.045(7) Uiso 1 1 d .
C17 C 0.4562(3) 0.73331(9) 0.8567(3) 0.0365(6) Uani 1 1 d .
C18 C 0.5015(3) 0.75605(10) 0.9895(3) 0.0403(6) Uani 1 1 d .
H18 H 0.596(3) 0.7500(10) 1.073(3) 0.044(7) Uiso 1 1 d .
C19 C 0.4045(3) 0.78870(9) 1.0000(3) 0.0358(6) Uani 1 1 d .
H19 H 0.442(3) 0.8007(10) 1.091(3) 0.039(7) Uiso 1 1 d .
C20 C -0.3782(3) 0.89042(11) 0.2250(3) 0.0443(7) Uani 1 1 d .
H20A H -0.3481 0.8619 0.1964 0.066 Uiso 1 1 calc R
H20B H -0.4320 0.9088 0.1335 0.066 Uiso 1 1 calc R
H20C H -0.4472 0.8848 0.2727 0.066 Uiso 1 1 calc R
C21 C 0.0785(3) 0.81650(9) 0.9890(3) 0.0367(6) Uani 1 1 d .
H21 H 0.019(3) 0.8374(10) 1.016(3) 0.050(8) Uiso 1 1 d .
C22 C 0.0807(3) 0.77549(9) 1.0386(3) 0.0374(6) Uani 1 1 d .
H22 H 0.134(3) 0.7541(12) 1.010(3) 0.058(8) Uiso 1 1 d .
C23 C 0.0154(3) 0.75934(9) 1.1403(2) 0.0338(5) Uani 1 1 d .
C24 C 0.0205(4) 0.71428(10) 1.1703(3) 0.0525(7) Uani 1 1 d .
H24 H 0.0633 0.6946 1.1226 0.063 Uiso 1 1 calc R
C25 C -0.0348(4) 0.69673(12) 1.2674(4) 0.0603(8) Uani 1 1 d .
H25 H -0.0291 0.6655 1.2867 0.072 Uiso 1 1 calc R
C26 C -0.0979(3) 0.72465(13) 1.3358(3) 0.0552(9) Uani 1 1 d .
H26 H -0.1368 0.7129 1.4024 0.066 Uiso 1 1 calc R
C27 C -0.1047(4) 0.76849(13) 1.3084(3) 0.0534(8) Uani 1 1 d .
H27 H -0.144(3) 0.7892(10) 1.349(3) 0.047(8) Uiso 1 1 d .
C28 C -0.0481(3) 0.78688(11) 1.2109(3) 0.0439(6) Uani 1 1 d .
H28 H -0.056(3) 0.8165(12) 1.186(3) 0.059(10) Uiso 1 1 d .
C29 C -0.0918(3) 0.98567(8) 1.1620(2) 0.0270(5) Uani 1 1 d .
C30 C -0.2425(3) 1.00013(9) 1.0806(3) 0.0348(6) Uani 1 1 d .
H30 H -0.310(3) 0.9817(8) 0.999(3) 0.027(6) Uiso 1 1 d .
C31 C -0.2902(3) 1.03828(9) 1.1263(3) 0.0397(6) Uani 1 1 d .
H31 H -0.394(3) 1.0468(9) 1.064(3) 0.041(7) Uiso 1 1 d .
C32 C -0.1868(3) 1.06076(9) 1.2536(3) 0.0368(6) Uani 1 1 d .
C33 C -0.0360(3) 1.04709(9) 1.3341(3) 0.0363(6) Uani 1 1 d .
H33 H 0.026(3) 1.0613(9) 1.419(3) 0.025(6) Uiso 1 1 d .
C34 C 0.0128(3) 1.00893(9) 1.2882(3) 0.0312(5) Uani 1 1 d .
H34 H 0.115(3) 0.9969(9) 1.346(3) 0.031(6) Uiso 1 1 d .
C35 C -0.0677(2) 0.97021(8) 0.8466(2) 0.0251(5) Uani 1 1 d .
C36 C -0.2052(3) 0.95059(8) 0.7493(3) 0.0264(5) Uani 1 1 d .
H36 H -0.240(2) 0.9215(8) 0.768(2) 0.022(5) Uiso 1 1 d .
C37 C -0.2906(2) 0.97045(8) 0.6079(2) 0.0267(5) Uani 1 1 d .
C38 C -0.2342(3) 1.00779(8) 0.5654(3) 0.0307(5) Uani 1 1 d .
H38 H -0.288(3) 1.0223(8) 0.462(3) 0.025(6) Uiso 1 1 d .
C39 C -0.0942(3) 1.02553(9) 0.6662(3) 0.0337(5) Uani 1 1 d .
H39 H -0.054(3) 1.0489(10) 0.641(3) 0.039(7) Uiso 1 1 d .
C40 C -0.0062(3) 1.00782(8) 0.8114(3) 0.0279(5) Uani 1 1 d .
C41 C 0.1449(3) 1.02924(9) 0.9239(3) 0.0332(5) Uani 1 1 d .
H41 H 0.210(3) 1.0087(10) 1.000(3) 0.040(7) Uiso 1 1 d .
C42 C 0.1204(3) 1.06513(8) 1.0216(2) 0.0310(5) Uani 1 1 d .
C43 C -0.0192(3) 1.08711(8) 0.9796(3) 0.0332(5) Uani 1 1 d .
H43 H -0.108(3) 1.0802(9) 0.885(3) 0.042(7) Uiso 1 1 d .
C44 C -0.0335(3) 1.12176(9) 1.0667(3) 0.0404(6) Uani 1 1 d .
H44 H -0.132(3) 1.1380(10) 1.023(3) 0.052(8) Uiso 1 1 d .
C45 C 0.0926(4) 1.13475(10) 1.1956(3) 0.0484(7) Uani 1 1 d .
C46 C 0.2317(4) 1.11318(12) 1.2441(3) 0.0515(8) Uani 1 1 d .
H46 H 0.325(3) 1.1207(10) 1.341(3) 0.043(7) Uiso 1 1 d .
C47 C 0.2448(3) 1.07856(11) 1.1575(3) 0.0439(7) Uani 1 1 d .
H47 H 0.335(3) 1.0651(10) 1.186(3) 0.042(8) Uiso 1 1 d .
C48 C -0.5295(3) 0.97192(10) 0.3802(3) 0.0413(6) Uani 1 1 d .
H48A H -0.5563 1.0014 0.4052 0.062 Uiso 1 1 calc R
H48B H -0.6239 0.9541 0.3279 0.062 Uiso 1 1 calc R
H48C H -0.4785 0.9754 0.3134 0.062 Uiso 1 1 calc R
C49 C 0.2389(3) 1.04584(9) 0.8440(3) 0.0336(5) Uani 1 1 d .
H49 H 0.262(4) 1.0249(13) 0.799(4) 0.073(11) Uiso 1 1 d .
C50 C 0.2955(3) 1.08612(9) 0.8527(3) 0.0346(5) Uani 1 1 d .
H50 H 0.274(3) 1.1064(10) 0.907(3) 0.034(7) Uiso 1 1 d .
C51 C 0.3962(3) 1.10195(8) 0.7841(3) 0.0303(5) Uani 1 1 d .
C52 C 0.4581(3) 1.14438(9) 0.8200(3) 0.0384(6) Uani 1 1 d .
H52 H 0.446(3) 1.1632(9) 0.895(3) 0.040(7) Uiso 1 1 d .
C53 C 0.5598(3) 1.16060(11) 0.7655(3) 0.0455(7) Uani 1 1 d .
H53 H 0.599(3) 1.1873(11) 0.787(3) 0.050(8) Uiso 1 1 d .
C54 C 0.5991(3) 1.13458(10) 0.6736(3) 0.0451(7) Uani 1 1 d .
H54A H 0.6676 1.1456 0.6352 0.054 Uiso 1 1 calc R
C55 C 0.5389(3) 1.09241(11) 0.6370(4) 0.0512(7) Uani 1 1 d .
H55 H 0.559(3) 1.0760(11) 0.570(3) 0.056(9) Uiso 1 1 d .
C56 C 0.4379(3) 1.07555(10) 0.6908(3) 0.0441(6) Uani 1 1 d .
H56 H 0.407(3) 1.0440(11) 0.674(3) 0.054(8) Uiso 1 1 d .

loop_
_atom_site_aniso_label
_atom_site_aniso_U_11
_atom_site_aniso_U_22
_atom_site_aniso_U_33
_atom_site_aniso_U_23
_atom_site_aniso_U_13
_atom_site_aniso_U_12
Br1 0.06881(18) 0.03444(15) 0.06773(18) -0.00549(14) 0.04400(15) 0.00312(14)
Br2 0.0921(2) 0.03848(17) 0.0813(2) 0.00236(16) 0.05983(19) 0.01283(16)
Cl1 0.0563(4) 0.0499(4) 0.0751(5) 0.0193(4) 0.0437(4) 0.0207(4)
Cl2 0.1088(7) 0.0847(7) 0.0848(6) -0.0537(5) 0.0647(6) -0.0400(6)
S1 0.0250(3) 0.0236(3) 0.0295(3) -0.0001(2) 0.0088(2) -0.0030(2)
S2 0.0304(3) 0.0246(3) 0.0252(3) 0.0044(2) 0.0092(2) -0.0008(2)
O1 0.0297(8) 0.0295(9) 0.0243(7) -0.0008(7) 0.0109(6) -0.0045(7)
O2 0.0318(9) 0.0354(10) 0.0386(9) -0.0076(8) 0.0070(7) -0.0076(7)
O3 0.0319(8) 0.0283(9) 0.0377(9) 0.0077(7) 0.0145(7) 0.0003(7)
O4 0.0319(8) 0.0422(11) 0.0244(8) 0.0047(7) 0.0096(7) -0.0045(7)
O5 0.0243(8) 0.0319(9) 0.0305(8) 0.0053(7) 0.0122(6) 0.0001(6)
O6 0.0389(9) 0.0301(9) 0.0305(8) 0.0018(7) 0.0143(7) -0.0074(7)
O7 0.0403(9) 0.0375(10) 0.0323(9) 0.0097(8) 0.0078(7) 0.0071(8)
O8 0.0246(8) 0.0413(11) 0.0306(8) 0.0027(8) 0.0068(7) -0.0052(7)
C1 0.0250(11) 0.0220(11) 0.0308(12) 0.0026(9) 0.0142(10) -0.0030(9)
C2 0.0304(13) 0.0317(13) 0.0267(12) 0.0049(10) 0.0081(10) 0.0027(10)
C3 0.0402(14) 0.0361(15) 0.0298(13) -0.0049(11) 0.0127(12) -0.0064(11)
C4 0.0414(14) 0.0245(13) 0.0461(14) 0.0016(11) 0.0292(12) -0.0024(10)
C5 0.0267(12) 0.0294(13) 0.0396(13) 0.0089(11) 0.0161(11) 0.0022(10)
C6 0.0247(11) 0.0289(12) 0.0273(12) 0.0024(10) 0.0096(10) -0.0055(10)
C7 0.0261(11) 0.0260(11) 0.0263(10) -0.0036(9) 0.0153(9) -0.0002(9)
C8 0.0289(12) 0.0262(12) 0.0306(12) 0.0019(10) 0.0184(10) -0.0018(10)
C9 0.0281(11) 0.0340(13) 0.0272(11) -0.0011(10) 0.0147(10) 0.0024(10)
C10 0.0271(12) 0.0318(13) 0.0324(12) -0.0025(11) 0.0127(11) -0.0038(10)
C11 0.0407(14) 0.0309(13) 0.0381(13) 0.0018(11) 0.0236(12) -0.0024(11)
C12 0.0306(12) 0.0243(11) 0.0299(12) 0.0012(10) 0.0168(10) 0.0043(9)
C13 0.0386(14) 0.0230(12) 0.0271(12) 0.0008(10) 0.0132(11) 0.0011(10)
C14 0.0320(12) 0.0238(12) 0.0328(12) 0.0047(10) 0.0182(10) -0.0020(9)
C15 0.0311(13) 0.0312(13) 0.0377(13) 0.0045(11) 0.0161(11) -0.0012(10)
C16 0.0421(14) 0.0302(14) 0.0382(13) 0.0010(11) 0.0216(12) 0.0001(11)
C17 0.0365(14) 0.0312(13) 0.0489(15) 0.0130(12) 0.0254(12) 0.0059(11)
C18 0.0274(12) 0.0424(16) 0.0456(14) 0.0152(13) 0.0109(11) 0.0038(12)
C19 0.0362(13) 0.0354(15) 0.0306(13) 0.0050(11) 0.0101(11) -0.0017(11)
C20 0.0318(13) 0.061(2) 0.0317(13) -0.0025(13) 0.0067(11) -0.0103(13)
C21 0.0473(15) 0.0338(15) 0.0343(13) 0.0032(11) 0.0227(12) 0.0074(12)
C22 0.0444(15) 0.0335(14) 0.0403(14) -0.0025(12) 0.0242(12) -0.0012(12)
C23 0.0382(13) 0.0352(15) 0.0281(11) -0.0006(10) 0.0149(10) -0.0041(11)
C24 0.077(2) 0.0357(15) 0.0616(18) 0.0011(14) 0.0456(17) -0.0018(14)
C25 0.082(2) 0.0454(18) 0.0664(19) 0.0152(16) 0.0443(18) -0.0041(17)
C26 0.0537(18) 0.081(3) 0.0386(15) 0.0172(16) 0.0270(14) -0.0081(17)
C27 0.0541(18) 0.074(2) 0.0418(15) -0.0081(15) 0.0295(14) 0.0004(15)
C28 0.0468(16) 0.0404(17) 0.0448(15) 0.0015(13) 0.0204(13) 0.0027(13)
C29 0.0305(12) 0.0268(12) 0.0242(11) 0.0022(9) 0.0124(10) -0.0044(9)
C30 0.0312(13) 0.0331(14) 0.0336(12) 0.0027(11) 0.0084(11) -0.0048(10)
C31 0.0359(14) 0.0361(15) 0.0501(15) 0.0092(13) 0.0217(13) 0.0046(11)
C32 0.0496(16) 0.0304(13) 0.0414(13) 0.0057(11) 0.0301(13) -0.0002(11)
C33 0.0478(16) 0.0371(15) 0.0285(12) -0.0026(11) 0.0208(12) -0.0084(12)
C34 0.0320(13) 0.0345(14) 0.0262(11) 0.0046(10) 0.0121(10) -0.0030(10)
C35 0.0253(11) 0.0278(12) 0.0234(10) 0.0018(9) 0.0119(9) 0.0034(9)
C36 0.0305(12) 0.0227(11) 0.0320(11) -0.0007(9) 0.0194(10) -0.0014(9)
C37 0.0267(11) 0.0278(12) 0.0278(11) -0.0029(10) 0.0141(9) -0.0017(9)
C38 0.0304(13) 0.0353(14) 0.0263(12) 0.0011(10) 0.0126(10) 0.0017(10)
C39 0.0404(14) 0.0277(13) 0.0374(13) 0.0033(11) 0.0213(12) -0.0049(11)
C40 0.0285(12) 0.0238(12) 0.0325(12) -0.0024(9) 0.0144(10) -0.0014(9)
C41 0.0313(13) 0.0259(12) 0.0381(13) 0.0043(11) 0.0115(11) -0.0044(10)
C42 0.0377(13) 0.0297(13) 0.0261(11) 0.0040(10) 0.0145(10) -0.0107(10)
C43 0.0383(13) 0.0329(13) 0.0278(12) -0.0001(11) 0.0140(11) -0.0102(11)
C44 0.0556(17) 0.0344(15) 0.0394(14) -0.0017(12) 0.0284(13) -0.0095(13)
C45 0.069(2) 0.0494(18) 0.0421(15) -0.0138(13) 0.0386(15) -0.0246(15)
C46 0.0603(18) 0.064(2) 0.0294(13) -0.0132(14) 0.0188(13) -0.0342(17)
C47 0.0372(16) 0.0542(19) 0.0353(14) 0.0059(13) 0.0115(12) -0.0139(14)
C48 0.0301(13) 0.0477(17) 0.0377(13) 0.0055(12) 0.0073(11) -0.0003(12)
C49 0.0277(13) 0.0254(13) 0.0475(14) -0.0045(12) 0.0164(11) -0.0013(10)
C50 0.0401(14) 0.0274(13) 0.0402(13) -0.0043(11) 0.0213(11) -0.0006(11)
C51 0.0303(12) 0.0266(12) 0.0333(12) 0.0006(10) 0.0134(10) -0.0004(9)
C52 0.0491(15) 0.0294(13) 0.0434(14) -0.0017(12) 0.0267(12) -0.0036(12)
C53 0.0520(17) 0.0371(16) 0.0511(16) 0.0032(13) 0.0262(13) -0.0098(13)
C54 0.0407(14) 0.0523(18) 0.0505(15) 0.0064(14) 0.0275(13) -0.0028(13)
C55 0.0524(17) 0.055(2) 0.0592(18) -0.0063(15) 0.0366(15) 0.0043(15)
C56 0.0459(15) 0.0342(15) 0.0625(17) -0.0099(13) 0.0333(14) -0.0038(12)

loop_
_atom_type_symbol
_atom_type_description
_atom_type_scat_dispersion_real
_atom_type_scat_dispersion_imag
_atom_type_scat_source
C C 0.0033 0.0016 'International Tables Vol C Tables 4.2.6.8 and 6.1.1.4'
H H 0.0000 0.0000 'International Tables Vol C Tables 4.2.6.8 and 6.1.1.4'
O O 0.0106 0.0060 'International Tables Vol C Tables 4.2.6.8 and 6.1.1.4'
S S 0.1246 0.1234 'International Tables Vol C Tables 4.2.6.8 and 6.1.1.4'
Cl Cl 0.1484 0.1585 'International Tables Vol C Tables 4.2.6.8 and 6.1.1.4'
Br Br -0.2901 2.4595 'International Tables Vol C Tables 4.2.6.8 and 6.1.1.4'

loop_
_geom_angle_atom_site_label_1
_geom_angle_atom_site_label_2
_geom_angle_atom_site_label_3
_geom_angle
O2 S1 O3 119.44(10)
O2 S1 O1 102.00(9)
O3 S1 O1 109.56(9)
O2 S1 C1 110.14(10)
O3 S1 C1 109.66(10)
O1 S1 C1 104.87(9)
O6 S2 O7 119.54(10)
O6 S2 O5 109.66(9)
O7 S2 O5 101.91(10)
O6 S2 C29 109.70(10)
O7 S2 C29 109.89(11)
O5 S2 C29 104.97(10)
C7 O1 S1 122.11(13)
C9 O4 C20 116.9(2)
C35 O5 S2 122.68(13)
C37 O8 C48 117.6(2)
C2 C1 C6 121.4(2)
C2 C1 S1 118.94(17)
C6 C1 S1 119.60(17)
C3 C2 C1 119.3(2)
C4 C3 C2 119.4(2)
C3 C4 C5 122.2(2)
C3 C4 Br1 118.98(19)
C5 C4 Br1 118.86(19)
C4 C5 C6 118.7(2)
C5 C6 C1 119.0(2)
C8 C7 C12 123.4(2)
C8 C7 O1 121.0(2)
C12 C7 O1 115.51(18)
C7 C8 C9 118.7(2)
O4 C9 C10 125.3(2)
O4 C9 C8 114.8(2)
C10 C9 C8 119.9(2)
C9 C10 C11 119.6(2)
C12 C11 C10 122.5(2)
C11 C12 C7 115.9(2)
C11 C12 C13 121.8(2)
C7 C12 C13 122.4(2)
C21 C13 C12 112.9(2)
C21 C13 C14 112.6(2)
C12 C13 C14 112.65(19)
C15 C14 C19 118.0(2)
C15 C14 C13 123.0(2)
C19 C14 C13 118.9(2)
C14 C15 C16 121.6(2)
C17 C16 C15 118.0(2)
C18 C17 C16 122.2(2)
C18 C17 Cl1 119.18(19)
C16 C17 Cl1 118.6(2)
C17 C18 C19 118.8(2)
C18 C19 C14 121.3(2)
C22 C21 C13 127.2(3)
C21 C22 C23 127.7(3)
C24 C23 C28 117.5(2)
C24 C23 C22 118.7(2)
C28 C23 C22 123.8(3)
C23 C24 C25 122.0(3)
C26 C25 C24 119.5(3)
C27 C26 C25 119.7(3)
C26 C27 C28 121.5(3)
C23 C28 C27 119.8(3)
C30 C29 C34 121.4(2)
C30 C29 S2 119.16(18)
C34 C29 S2 119.41(18)
C29 C30 C31 119.4(2)
C32 C31 C30 119.1(2)
C33 C32 C31 122.1(3)
C33 C32 Br2 119.7(2)
C31 C32 Br2 118.2(2)
C32 C33 C34 119.1(2)
C29 C34 C33 119.0(2)
C36 C35 C40 124.3(2)
C36 C35 O5 120.1(2)
C40 C35 O5 115.34(18)
C35 C36 C37 118.0(2)
O8 C37 C38 124.5(2)
O8 C37 C36 115.2(2)
C38 C37 C36 120.3(2)
C39 C38 C37 119.2(2)
C38 C39 C40 122.9(2)
C35 C40 C39 115.3(2)
C35 C40 C41 122.7(2)
C39 C40 C41 122.0(2)
C49 C41 C42 112.6(2)
C49 C41 C40 111.3(2)
C42 C41 C40 112.6(2)
C43 C42 C47 117.2(3)
C43 C42 C41 123.3(2)
C47 C42 C41 119.5(2)
C44 C43 C42 121.3(2)
C45 C44 C43 119.4(3)
C44 C45 C46 121.4(3)
C44 C45 Cl2 119.1(3)
C46 C45 Cl2 119.5(2)
C45 C46 C47 118.9(3)
C46 C47 C42 121.8(3)
C50 C49 C41 126.4(3)
C49 C50 C51 127.1(2)
C52 C51 C56 118.0(2)
C52 C51 C50 118.5(2)
C56 C51 C50 123.4(2)
C51 C52 C53 121.5(3)
C54 C53 C52 119.9(3)
C53 C54 C55 119.4(3)
C54 C55 C56 121.5(3)
C55 C56 C51 119.6(3)

loop_
_geom_bond_atom_site_label_1
_geom_bond_atom_site_label_2
_geom_bond_distance
Br1 C4 1.896(2)
Br2 C32 1.892(3)
Cl1 C17 1.753(3)
Cl2 C45 1.746(3)
S1 O2 1.4188(16)
S1 O3 1.4221(16)
S1 O1 1.5971(16)
S1 C1 1.746(2)
S2 O6 1.4235(17)
S2 O7 1.4244(17)
S2 O5 1.5932(16)
S2 C29 1.755(2)
O1 C7 1.414(3)
O4 C9 1.363(3)
O4 C20 1.435(3)
O5 C35 1.425(3)
O8 C37 1.366(3)
O8 C48 1.428(3)
C1 C2 1.382(3)
C1 C6 1.387(3)
C2 C3 1.376(4)
C3 C4 1.368(4)
C4 C5 1.383(4)
C5 C6 1.387(3)
C7 C8 1.377(3)
C7 C12 1.396(3)
C8 C9 1.393(3)
C9 C10 1.382(3)
C10 C11 1.386(3)
C11 C12 1.388(3)
C12 C13 1.517(3)
C13 C21 1.493(3)
C13 C14 1.531(3)
C14 C15 1.376(3)
C14 C19 1.388(3)
C15 C16 1.392(4)
C16 C17 1.377(4)
C17 C18 1.354(4)
C18 C19 1.386(4)
C21 C22 1.316(4)
C22 C23 1.472(3)
C23 C24 1.376(4)
C23 C28 1.379(4)
C24 C25 1.380(4)
C25 C26 1.368(5)
C26 C27 1.335(5)
C27 C28 1.402(4)
C29 C30 1.380(3)
C29 C34 1.385(3)
C30 C31 1.377(4)
C31 C32 1.377(4)
C32 C33 1.373(4)
C33 C34 1.383(4)
C35 C36 1.374(3)
C35 C40 1.384(3)
C36 C37 1.390(3)
C37 C38 1.384(3)
C38 C39 1.377(3)
C39 C40 1.394(3)
C40 C41 1.524(3)
C41 C49 1.516(4)
C41 C42 1.522(4)
C42 C43 1.386(4)
C42 C47 1.397(4)
C43 C44 1.386(4)
C44 C45 1.363(4)
C45 C46 1.369(4)
C46 C47 1.378(5)
C49 C50 1.310(4)
C50 C51 1.479(3)
C51 C52 1.381(4)
C51 C56 1.393(4)
C52 C53 1.392(4)
C53 C54 1.362(4)
C54 C55 1.369(4)
C55 C56 1.388(4)
